data_4038936
loop_
_publ_author_name
'Ilkin, Vladimir'
'Berseneva, Vera'
'Beryozkina, Tetyana'
'Glukhareva, Tatiana'
'Dianova, Lidia'
'Dehaen, Wim'
'Seliverstova, Eugenia'
'Bakulev, Vasiliy'

_publ_section_title
;
 Regioselective synthesis of heterocyclic N-sulfonyl amidines from
 heteroaromatic thioamides and sulfonyl azides
;
_journal_name_full 'Beilstein Journal of Organic Chemistry'
_journal_page_first 2937
_journal_page_last 2947
_journal_paper_doi 10.3762/bjoc.16.243
_journal_volume 16
_journal_year 2020
_chemical_formula_moiety 'C18 H19 N5 O3 S'
_chemical_formula_sum 'C18 H19 N5 O3 S'
_chemical_formula_weight 385.44
_space_group_IT_number 2
_space_group_name_Hall '-P 1'
_space_group_name_H-M_alt 'P -1'
_symmetry_cell_setting triclinic
_symmetry_space_group_name_H-M 'P -1'
_atom_sites_solution_hydrogens geom
_atom_sites_solution_primary direct
_atom_sites_solution_secondary difmap
_audit_creation_method SHELXL-97
_cell_angle_alpha 89.548(5)
_cell_angle_beta 85.809(6)
_cell_angle_gamma 69.902(7)
_cell_formula_units_Z 2
_cell_length_a 7.1372(6)
_cell_length_b 7.2212(5)
_cell_length_c 18.9343(12)
_cell_measurement_reflns_used 1896
_cell_measurement_temperature 295(2)
_cell_measurement_theta_max 29.3480
_cell_measurement_theta_min 4.1940
_cell_volume 913.83(12)
_computing_cell_refinement 'CrysAlisPro 1.171.39.38a (Rigaku OD, 2017)'
_computing_data_collection 'CrysAlisPro 1.171.39.38a (Rigaku OD, 2017)'
_computing_data_reduction 'CrysAlisPro 1.171.39.38a (Rigaku OD, 2017)'
_computing_structure_refinement 'SHELXL-97 (Sheldrick, 1997)'
_computing_structure_solution 'SHELXS-97 (Sheldrick, 1990)'
_diffrn_ambient_temperature 295(2)
_diffrn_measured_fraction_theta_full 0.994
_diffrn_measured_fraction_theta_max 0.836
_diffrn_measurement_device_type 'Xcalibur 3'
_diffrn_measurement_method 'omega scans'
_diffrn_radiation_monochromator graphite
_diffrn_radiation_source 'fine-focus sealed tube'
_diffrn_radiation_type MoK\a
_diffrn_radiation_wavelength 0.71073
_diffrn_reflns_av_R_equivalents 0.0440
_diffrn_reflns_av_sigmaI/netI 0.0810
_diffrn_reflns_limit_h_max 9
_diffrn_reflns_limit_h_min -8
_diffrn_reflns_limit_k_max 9
_diffrn_reflns_limit_k_min -7
_diffrn_reflns_limit_l_max 18
_diffrn_reflns_limit_l_min -26
_diffrn_reflns_number 7919
_diffrn_reflns_theta_full 26.00
_diffrn_reflns_theta_max 31.03
_diffrn_reflns_theta_min 3.58
_exptl_absorpt_coefficient_mu 0.207
_exptl_absorpt_correction_T_max 1.00000
_exptl_absorpt_correction_T_min 0.71864
_exptl_absorpt_correction_type multi-scan
_exptl_absorpt_process_details
;
CrysAlisPro 1.171.39.38a (Rigaku Oxford Diffraction, 2017)
Empirical absorption correction using spherical harmonics,
 implemented in SCALE3 ABSPACK scaling algorithm.
;
_exptl_crystal_colour colorless
_exptl_crystal_density_diffrn 1.401
_exptl_crystal_density_method 'not measured'
_exptl_crystal_description prism
_exptl_crystal_F_000 404
_exptl_crystal_size_max 0.39
_exptl_crystal_size_mid 0.31
_exptl_crystal_size_min 0.14
_refine_diff_density_max 0.375
_refine_diff_density_min -0.594
_refine_diff_density_rms 0.065
_refine_ls_extinction_method none
_refine_ls_goodness_of_fit_ref 1.006
_refine_ls_hydrogen_treatment mixed
_refine_ls_matrix_type full
_refine_ls_number_parameters 251
_refine_ls_number_reflns 4883
_refine_ls_number_restraints 0
_refine_ls_restrained_S_all 1.006
_refine_ls_R_factor_all 0.0943
_refine_ls_R_factor_gt 0.0583
_refine_ls_shift/su_max 0.000
_refine_ls_shift/su_mean 0.000
_refine_ls_structure_factor_coef Fsqd
_refine_ls_weighting_details 'calc w=1/[\s^2^(Fo^2^)+(0.0520P)^2^+0.0000P] where P=(Fo^2^+2Fc^2^)/3'
_refine_ls_weighting_scheme calc
_refine_ls_wR_factor_gt 0.1229
_refine_ls_wR_factor_ref 0.1454
_reflns_number_gt 3111
_reflns_number_total 4883
_reflns_threshold_expression >2sigma(I)
_cod_data_source_file 3e.CIF
_cod_data_source_block exp_700
_cod_depositor_comments
;
The following automatic conversions were performed:

data item '_symmetry_cell_setting' value 'Triclinic' was changed to
'triclinic' in accordance with the
/home/data/users/saulius/crontab/automatic-downloads/rss-feeds/Beilstein/lib/dictionaries/cif_core.dic
dictionary named 'cif_core.dic' version 2.4.2 last updated on
2011-04-26.

Automatic conversion script
Id: cif_fix_values 7556 2019-12-06 15:28:31Z antanas 
;
_cod_original_sg_symbol_H-M P-1
_cod_database_code 4038936

loop_
_symmetry_equiv_pos_as_xyz
'x, y, z'
'-x, -y, -z'

loop_
_atom_site_label
_atom_site_type_symbol
_atom_site_fract_x
_atom_site_fract_y
_atom_site_fract_z
_atom_site_U_iso_or_equiv
_atom_site_adp_type
_atom_site_occupancy
_atom_site_symmetry_multiplicity
_atom_site_calc_flag
_atom_site_refinement_flags
_atom_site_disorder_assembly
_atom_site_disorder_group
S1 S 0.52475(9) 0.27891(7) 0.26765(3) 0.03209(16) Uani 1 1 d . . .
N1 N 0.6108(3) -0.2218(3) 0.34890(10) 0.0329(4) Uani 1 1 d . . .
O1 O 0.5499(3) 0.4201(2) 0.31540(9) 0.0451(5) Uani 1 1 d . . .
C1 C 0.5631(3) -0.0807(3) 0.30069(11) 0.0280(5) Uani 1 1 d . . .
N2 N 0.6221(3) 0.0717(2) 0.30598(10) 0.0318(4) Uani 1 1 d . . .
O2 O 0.3242(3) 0.3134(2) 0.24789(9) 0.0414(4) Uani 1 1 d . . .
C2 C 0.4504(4) -0.1216(3) 0.24393(11) 0.0294(5) Uani 1 1 d . . .
N3 N 0.2459(3) -0.1991(3) 0.18340(10) 0.0345(5) Uani 1 1 d . . .
C3 C 0.2795(4) -0.1698(3) 0.25079(11) 0.0295(5) Uani 1 1 d . . .
O3 O 1.0280(3) 0.2477(3) 0.00542(9) 0.0543(5) Uani 1 1 d . . .
N4 N 0.3872(4) -0.1726(3) 0.13724(10) 0.0441(5) Uani 1 1 d . . .
C4 C 0.1451(4) -0.1854(4) 0.31201(13) 0.0425(6) Uani 1 1 d . . .
H4A H 0.1348 -0.3145 0.3121 0.064 Uiso 1 1 calc R . .
H4B H 0.0149 -0.0879 0.3086 0.064 Uiso 1 1 calc R . .
H4C H 0.1984 -0.1640 0.3551 0.064 Uiso 1 1 calc R . .
N5 N 0.5114(4) -0.1236(3) 0.17449(10) 0.0410(5) Uani 1 1 d . . .
C5 C 0.0818(5) -0.2514(4) 0.15813(14) 0.0511(7) Uani 1 1 d . . .
H5A H 0.0771 -0.3692 0.1808 0.077 Uiso 1 1 calc R . .
H5B H 0.1026 -0.2735 0.1078 0.077 Uiso 1 1 calc R . .
H5C H -0.0424 -0.1457 0.1692 0.077 Uiso 1 1 calc R . .
C6 C 0.6821(4) -0.2231(3) 0.41722(12) 0.0324(5) Uani 1 1 d . . .
C7 C 0.6895(5) -0.3860(4) 0.45817(14) 0.0473(7) Uani 1 1 d . . .
H7A H 0.6560 -0.4880 0.4394 0.057 Uiso 1 1 calc R . .
C8 C 0.7461(5) -0.3966(4) 0.52616(16) 0.0610(8) Uani 1 1 d . . .
H8A H 0.7492 -0.5054 0.5533 0.073 Uiso 1 1 calc R . .
C9 C 0.7982(5) -0.2483(5) 0.55471(15) 0.0602(8) Uani 1 1 d . . .
H9A H 0.8367 -0.2562 0.6008 0.072 Uiso 1 1 calc R . .
C10 C 0.7926(5) -0.0886(4) 0.51424(14) 0.0522(7) Uani 1 1 d . . .
H10A H 0.8279 0.0120 0.5333 0.063 Uiso 1 1 calc R . .
C11 C 0.7355(4) -0.0743(4) 0.44552(13) 0.0413(6) Uani 1 1 d . . .
H11A H 0.7331 0.0347 0.4186 0.050 Uiso 1 1 calc R . .
C12 C 1.2307(5) 0.2381(4) 0.00498(15) 0.0559(7) Uani 1 1 d . . .
H12A H 1.2887 0.2233 -0.0429 0.084 Uiso 1 1 calc R . .
H12B H 1.3044 0.1273 0.0320 0.084 Uiso 1 1 calc R . .
H12C H 1.2356 0.3572 0.0256 0.084 Uiso 1 1 calc R . .
C13 C 0.6784(4) 0.2742(3) 0.19045(12) 0.0313(5) Uani 1 1 d . . .
C14 C 0.8702(4) 0.2793(3) 0.19479(12) 0.0353(5) Uani 1 1 d . . .
H14A H 0.9164 0.2890 0.2388 0.042 Uiso 1 1 calc R . .
C15 C 0.9924(4) 0.2698(3) 0.13396(12) 0.0370(5) Uani 1 1 d . . .
H15A H 1.1214 0.2711 0.1369 0.044 Uiso 1 1 calc R . .
C16 C 0.9215(4) 0.2583(3) 0.06852(12) 0.0382(6) Uani 1 1 d . . .
C17 C 0.7282(4) 0.2581(4) 0.06425(13) 0.0474(7) Uani 1 1 d . . .
H17A H 0.6801 0.2535 0.0202 0.057 Uiso 1 1 calc R . .
C18 C 0.6081(4) 0.2646(4) 0.12471(13) 0.0425(6) Uani 1 1 d . . .
H18A H 0.4793 0.2627 0.1217 0.051 Uiso 1 1 calc R . .
H1 H 0.591(4) -0.329(3) 0.3414(12) 0.039(7) Uiso 1 1 d . . .

loop_
_atom_site_aniso_label
_atom_site_aniso_U_11
_atom_site_aniso_U_22
_atom_site_aniso_U_33
_atom_site_aniso_U_23
_atom_site_aniso_U_13
_atom_site_aniso_U_12
S1 0.0377(4) 0.0279(3) 0.0332(3) 0.0014(2) -0.0025(2) -0.0145(2)
N1 0.0436(13) 0.0283(10) 0.0320(11) 0.0047(7) -0.0071(9) -0.0183(8)
O1 0.0682(14) 0.0307(9) 0.0417(10) -0.0043(7) 0.0010(9) -0.0247(8)
C1 0.0273(12) 0.0288(11) 0.0289(12) -0.0016(8) 0.0021(9) -0.0118(9)
N2 0.0362(12) 0.0306(9) 0.0353(11) 0.0035(7) -0.0053(8) -0.0196(8)
O2 0.0307(10) 0.0432(9) 0.0476(11) 0.0068(7) -0.0044(8) -0.0089(7)
C2 0.0394(14) 0.0269(10) 0.0254(11) 0.0012(8) -0.0030(9) -0.0159(9)
N3 0.0445(13) 0.0367(10) 0.0274(10) 0.0005(7) -0.0077(9) -0.0194(9)
C3 0.0376(14) 0.0265(10) 0.0251(11) 0.0020(7) -0.0056(9) -0.0113(9)
O3 0.0487(13) 0.0923(14) 0.0302(10) 0.0025(9) -0.0013(9) -0.0350(11)
N4 0.0601(16) 0.0540(12) 0.0262(11) 0.0010(8) -0.0036(10) -0.0300(11)
C4 0.0378(15) 0.0573(15) 0.0343(14) 0.0011(10) 0.0004(11) -0.0195(12)
N5 0.0533(15) 0.0489(12) 0.0279(11) 0.0004(8) 0.0005(10) -0.0275(10)
C5 0.061(2) 0.0560(16) 0.0463(16) 0.0004(11) -0.0211(14) -0.0290(14)
C6 0.0298(13) 0.0410(12) 0.0271(12) 0.0020(8) -0.0029(9) -0.0128(9)
C7 0.0586(19) 0.0477(15) 0.0393(15) 0.0113(11) -0.0112(13) -0.0219(13)
C8 0.071(2) 0.0665(19) 0.0446(18) 0.0203(14) -0.0143(16) -0.0213(16)
C9 0.054(2) 0.095(2) 0.0298(15) 0.0025(14) -0.0087(13) -0.0218(17)
C10 0.0515(19) 0.0792(19) 0.0332(15) -0.0086(12) -0.0035(13) -0.0315(15)
C11 0.0434(16) 0.0521(14) 0.0349(14) -0.0020(10) -0.0022(11) -0.0247(12)
C12 0.0468(19) 0.080(2) 0.0424(17) 0.0031(13) 0.0064(13) -0.0266(15)
C13 0.0369(14) 0.0308(11) 0.0291(12) 0.0048(8) -0.0051(10) -0.0151(9)
C14 0.0430(15) 0.0417(13) 0.0279(13) 0.0029(9) -0.0105(10) -0.0214(11)
C15 0.0365(14) 0.0455(13) 0.0345(14) 0.0023(9) -0.0048(10) -0.0209(11)
C16 0.0426(16) 0.0459(14) 0.0307(13) 0.0049(10) -0.0029(11) -0.0210(11)
C17 0.0517(18) 0.0736(18) 0.0293(14) 0.0067(11) -0.0111(12) -0.0358(15)
C18 0.0406(16) 0.0620(16) 0.0349(14) 0.0071(11) -0.0098(11) -0.0292(13)

loop_
_atom_type_symbol
_atom_type_description
_atom_type_scat_dispersion_real
_atom_type_scat_dispersion_imag
_atom_type_scat_source
C C 0.0033 0.0016 'International Tables Vol C Tables 4.2.6.8 and 6.1.1.4'
H H 0.0000 0.0000 'International Tables Vol C Tables 4.2.6.8 and 6.1.1.4'
N N 0.0061 0.0033 'International Tables Vol C Tables 4.2.6.8 and 6.1.1.4'
O O 0.0106 0.0060 'International Tables Vol C Tables 4.2.6.8 and 6.1.1.4'
S S 0.1246 0.1234 'International Tables Vol C Tables 4.2.6.8 and 6.1.1.4'

loop_
_geom_angle_atom_site_label_1
_geom_angle_atom_site_label_2
_geom_angle_atom_site_label_3
_geom_angle
_geom_angle_site_symmetry_1
_geom_angle_site_symmetry_3
_geom_angle_publ_flag
O1 S1 O2 116.66(11) . . ?
O1 S1 N2 103.63(10) . . ?
O2 S1 N2 113.68(9) . . ?
O1 S1 C13 107.00(10) . . ?
O2 S1 C13 108.42(11) . . ?
N2 S1 C13 106.85(10) . . ?
C1 N1 C6 130.80(18) . . ?
C1 N1 H1 119.2(16) . . ?
C6 N1 H1 109.9(16) . . ?
N2 C1 N1 119.7(2) . . ?
N2 C1 C2 126.94(18) . . ?
N1 C1 C2 113.34(17) . . ?
C1 N2 S1 124.68(16) . . ?
N5 C2 C3 109.37(19) . . ?
N5 C2 C1 122.5(2) . . ?
C3 C2 C1 128.1(2) . . ?
C3 N3 N4 111.46(19) . . ?
C3 N3 C5 128.0(2) . . ?
N4 N3 C5 120.6(2) . . ?
N3 C3 C2 103.50(19) . . ?
N3 C3 C4 122.7(2) . . ?
C2 C3 C4 133.7(2) . . ?
C16 O3 C12 118.9(2) . . ?
N5 N4 N3 107.10(18) . . ?
C3 C4 H4A 109.5 . . ?
C3 C4 H4B 109.5 . . ?
H4A C4 H4B 109.5 . . ?
C3 C4 H4C 109.5 . . ?
H4A C4 H4C 109.5 . . ?
H4B C4 H4C 109.5 . . ?
N4 N5 C2 108.6(2) . . ?
N3 C5 H5A 109.5 . . ?
N3 C5 H5B 109.5 . . ?
H5A C5 H5B 109.5 . . ?
N3 C5 H5C 109.5 . . ?
H5A C5 H5C 109.5 . . ?
H5B C5 H5C 109.5 . . ?
C11 C6 C7 119.2(2) . . ?
C11 C6 N1 125.1(2) . . ?
C7 C6 N1 115.7(2) . . ?
C8 C7 C6 120.2(2) . . ?
C8 C7 H7A 119.9 . . ?
C6 C7 H7A 119.9 . . ?
C7 C8 C9 120.8(3) . . ?
C7 C8 H8A 119.6 . . ?
C9 C8 H8A 119.6 . . ?
C10 C9 C8 119.0(3) . . ?
C10 C9 H9A 120.5 . . ?
C8 C9 H9A 120.5 . . ?
C9 C10 C11 121.3(3) . . ?
C9 C10 H10A 119.4 . . ?
C11 C10 H10A 119.4 . . ?
C6 C11 C10 119.5(2) . . ?
C6 C11 H11A 120.3 . . ?
C10 C11 H11A 120.3 . . ?
O3 C12 H12A 109.5 . . ?
O3 C12 H12B 109.5 . . ?
H12A C12 H12B 109.5 . . ?
O3 C12 H12C 109.5 . . ?
H12A C12 H12C 109.5 . . ?
H12B C12 H12C 109.5 . . ?
C18 C13 C14 119.8(2) . . ?
C18 C13 S1 119.69(19) . . ?
C14 C13 S1 120.47(17) . . ?
C15 C14 C13 120.2(2) . . ?
C15 C14 H14A 119.9 . . ?
C13 C14 H14A 119.9 . . ?
C14 C15 C16 119.6(2) . . ?
C14 C15 H15A 120.2 . . ?
C16 C15 H15A 120.2 . . ?
O3 C16 C15 124.7(2) . . ?
O3 C16 C17 115.1(2) . . ?
C15 C16 C17 120.1(2) . . ?
C18 C17 C16 120.2(2) . . ?
C18 C17 H17A 119.9 . . ?
C16 C17 H17A 119.9 . . ?
C17 C18 C13 120.0(2) . . ?
C17 C18 H18A 120.0 . . ?
C13 C18 H18A 120.0 . . ?

loop_
_geom_bond_atom_site_label_1
_geom_bond_atom_site_label_2
_geom_bond_distance
_geom_bond_site_symmetry_2
_geom_bond_publ_flag
S1 O1 1.4330(16) . ?
S1 O2 1.4429(18) . ?
S1 N2 1.6093(18) . ?
S1 C13 1.756(2) . ?
N1 C1 1.334(3) . ?
N1 C6 1.423(3) . ?
N1 H1 0.85(2) . ?
C1 N2 1.313(2) . ?
C1 C2 1.478(3) . ?
C2 N5 1.353(3) . ?
C2 C3 1.376(3) . ?
N3 C3 1.347(3) . ?
N3 N4 1.349(3) . ?
N3 C5 1.460(3) . ?
C3 C4 1.479(3) . ?
O3 C16 1.356(3) . ?
O3 C12 1.424(3) . ?
N4 N5 1.311(3) . ?
C4 H4A 0.9600 . ?
C4 H4B 0.9600 . ?
C4 H4C 0.9600 . ?
C5 H5A 0.9600 . ?
C5 H5B 0.9600 . ?
C5 H5C 0.9600 . ?
C6 C11 1.382(3) . ?
C6 C7 1.391(3) . ?
C7 C8 1.371(4) . ?
C7 H7A 0.9300 . ?
C8 C9 1.375(4) . ?
C8 H8A 0.9300 . ?
C9 C10 1.370(4) . ?
C9 H9A 0.9300 . ?
C10 C11 1.384(3) . ?
C10 H10A 0.9300 . ?
C11 H11A 0.9300 . ?
C12 H12A 0.9600 . ?
C12 H12B 0.9600 . ?
C12 H12C 0.9600 . ?
C13 C18 1.387(3) . ?
C13 C14 1.390(3) . ?
C14 C15 1.380(3) . ?
C14 H14A 0.9300 . ?
C15 C16 1.386(3) . ?
C15 H15A 0.9300 . ?
C16 C17 1.388(4) . ?
C17 C18 1.370(4) . ?
C17 H17A 0.9300 . ?
C18 H18A 0.9300 . ?

loop_
_geom_torsion_atom_site_label_1
_geom_torsion_atom_site_label_2
_geom_torsion_atom_site_label_3
_geom_torsion_atom_site_label_4
_geom_torsion
_geom_torsion_site_symmetry_1
_geom_torsion_site_symmetry_2
_geom_torsion_site_symmetry_3
_geom_torsion_site_symmetry_4
_geom_torsion_publ_flag
C6 N1 C1 N2 15.7(4) . . . . ?
C6 N1 C1 C2 -166.3(2) . . . . ?
N1 C1 N2 S1 -160.74(18) . . . . ?
C2 C1 N2 S1 21.6(3) . . . . ?
O1 S1 N2 C1 149.01(19) . . . . ?
O2 S1 N2 C1 21.4(2) . . . . ?
C13 S1 N2 C1 -98.2(2) . . . . ?
N2 C1 C2 N5 52.9(3) . . . . ?
N1 C1 C2 N5 -124.9(2) . . . . ?
N2 C1 C2 C3 -129.9(3) . . . . ?
N1 C1 C2 C3 52.3(3) . . . . ?
N4 N3 C3 C2 0.4(2) . . . . ?
C5 N3 C3 C2 -179.0(2) . . . . ?
N4 N3 C3 C4 178.8(2) . . . . ?
C5 N3 C3 C4 -0.7(3) . . . . ?
N5 C2 C3 N3 0.0(2) . . . . ?
C1 C2 C3 N3 -177.47(19) . . . . ?
N5 C2 C3 C4 -178.0(2) . . . . ?
C1 C2 C3 C4 4.5(4) . . . . ?
C3 N3 N4 N5 -0.8(3) . . . . ?
C5 N3 N4 N5 178.8(2) . . . . ?
N3 N4 N5 C2 0.8(2) . . . . ?
C3 C2 N5 N4 -0.5(3) . . . . ?
C1 C2 N5 N4 177.16(19) . . . . ?
C1 N1 C6 C11 -6.5(4) . . . . ?
C1 N1 C6 C7 171.0(3) . . . . ?
C11 C6 C7 C8 1.1(4) . . . . ?
N1 C6 C7 C8 -176.6(3) . . . . ?
C6 C7 C8 C9 -0.7(5) . . . . ?
C7 C8 C9 C10 0.1(5) . . . . ?
C8 C9 C10 C11 0.1(5) . . . . ?
C7 C6 C11 C10 -0.9(4) . . . . ?
N1 C6 C11 C10 176.6(2) . . . . ?
C9 C10 C11 C6 0.3(4) . . . . ?
O1 S1 C13 C18 -138.60(18) . . . . ?
O2 S1 C13 C18 -12.0(2) . . . . ?
N2 S1 C13 C18 110.90(19) . . . . ?
O1 S1 C13 C14 41.7(2) . . . . ?
O2 S1 C13 C14 168.26(16) . . . . ?
N2 S1 C13 C14 -68.84(18) . . . . ?
C18 C13 C14 C15 -1.6(3) . . . . ?
S1 C13 C14 C15 178.12(16) . . . . ?
C13 C14 C15 C16 1.0(3) . . . . ?
C12 O3 C16 C15 3.2(3) . . . . ?
C12 O3 C16 C17 -177.2(2) . . . . ?
C14 C15 C16 O3 -179.8(2) . . . . ?
C14 C15 C16 C17 0.6(3) . . . . ?
O3 C16 C17 C18 178.8(2) . . . . ?
C15 C16 C17 C18 -1.5(4) . . . . ?
C16 C17 C18 C13 0.9(4) . . . . ?
C14 C13 C18 C17 0.7(3) . . . . ?
S1 C13 C18 C17 -179.07(19) . . . . ?
